data_4502568
loop_
_publ_author_name
'Kong, De-Nian'
'Xie, Zai-Lai'
'Feng, Mei-Ling'
'Ye, Dong'
'Du, Ke-Zhao'
'Li, Jian-Rong'
'Huang, Xiao-Ying'

_publ_section_title
;
 From One-Dimensional Ribbon to Three-Dimensional Microporous Framework:
 The Syntheses, Crystal Structures, and Properties of a Series of Mercury
 Antimony Chalcogenides
;
_journal_issue 3
_journal_name_full 'Crystal Growth &amp; Design'
_journal_page_first 1364
_journal_paper_doi 10.1021/cg9013834
_journal_volume 10
_journal_year 2010
_chemical_formula_moiety 'C3 H10 N2, Rb, Hg2 Sb2 Se6'
_chemical_formula_sum 'C3 H10 Hg2 N2 Rb Sb2 Se6'
_chemical_formula_weight 1278.04
_chemical_name_systematic
; 
 ? 
;
_space_group_IT_number 62
_symmetry_cell_setting orthorhombic
_symmetry_space_group_name_Hall '-P 2ac 2n'
_symmetry_space_group_name_H-M 'P n m a'
_atom_sites_solution_hydrogens geom
_atom_sites_solution_primary direct
_atom_sites_solution_secondary difmap
_audit_creation_method SHELXL-97
_cell_angle_alpha 90.00
_cell_angle_beta 90.00
_cell_angle_gamma 90.00
_cell_formula_units_Z 4
_cell_length_a 19.4511(14)
_cell_length_b 8.6547(5)
_cell_length_c 10.0138(6)
_cell_measurement_reflns_used 3911
_cell_measurement_temperature 293(2)
_cell_measurement_theta_max 27.4835
_cell_measurement_theta_min 3.1099
_cell_volume 1685.76(19)
_computing_cell_refinement 'CrystalClear (Rigaku/MSC Inc., 2005)'
_computing_data_collection 'CrystalClear (Rigaku/MSC Inc., 2005)'
_computing_data_reduction 'CrystalClear (Rigaku/MSC Inc., 2005)'
_computing_structure_refinement 'SHELXL-97 (Sheldrick, 1997)'
_computing_structure_solution 'SHELXS-97 (Sheldrick, 1990)'
_diffrn_ambient_temperature 293(2)
_diffrn_detector_area_resol_mean 14.6306
_diffrn_measured_fraction_theta_full 0.998
_diffrn_measured_fraction_theta_max 0.998
_diffrn_measurement_device_type 'Mercury70 (2x2 bin mode)'
_diffrn_measurement_method CCD_Profile_fitting
_diffrn_radiation_monochromator graphite
_diffrn_radiation_source 'fine-focus sealed tube'
_diffrn_radiation_type MoK\a
_diffrn_radiation_wavelength 0.71073
_diffrn_reflns_av_R_equivalents 0.0622
_diffrn_reflns_av_sigmaI/netI 0.0380
_diffrn_reflns_limit_h_max 25
_diffrn_reflns_limit_h_min -22
_diffrn_reflns_limit_k_max 11
_diffrn_reflns_limit_k_min -11
_diffrn_reflns_limit_l_max 12
_diffrn_reflns_limit_l_min -13
_diffrn_reflns_number 12549
_diffrn_reflns_theta_full 27.48
_diffrn_reflns_theta_max 27.48
_diffrn_reflns_theta_min 2.92
_exptl_absorpt_coefficient_mu 37.130
_exptl_absorpt_correction_T_max 1.0000
_exptl_absorpt_correction_T_min 0.3265
_exptl_absorpt_correction_type multi-scan
_exptl_absorpt_process_details 'CrystalClear (Rigaku/MSC Inc., 2005)'
_exptl_crystal_colour red
_exptl_crystal_density_diffrn 5.036
_exptl_crystal_density_method 'not measured'
_exptl_crystal_description Prism
_exptl_crystal_F_000 2180
_exptl_crystal_size_max 0.1000
_exptl_crystal_size_mid 0.0800
_exptl_crystal_size_min 0.0600
_refine_diff_density_max 1.781
_refine_diff_density_min -2.231
_refine_diff_density_rms 0.393
_refine_ls_extinction_method none
_refine_ls_goodness_of_fit_ref 1.104
_refine_ls_hydrogen_treatment constr
_refine_ls_matrix_type full
_refine_ls_number_parameters 89
_refine_ls_number_reflns 2050
_refine_ls_number_restraints 27
_refine_ls_restrained_S_all 1.097
_refine_ls_R_factor_all 0.0428
_refine_ls_R_factor_gt 0.0353
_refine_ls_shift/su_max 0.001
_refine_ls_shift/su_mean 0.000
_refine_ls_structure_factor_coef Fsqd
_refine_ls_weighting_details 'calc w=1/[\s^2^(Fo^2^)+(0.0378P)^2^+0.3035P] where P=(Fo^2^+2Fc^2^)/3'
_refine_ls_weighting_scheme calc
_refine_ls_wR_factor_gt 0.0783
_refine_ls_wR_factor_ref 0.0815
_reflns_number_gt 1784
_reflns_number_total 2050
_reflns_threshold_expression >2sigma(I)
_cod_data_source_file cg9013834_si_002.cif
_cod_data_source_block compound-6
_cod_depositor_comments
;
The following automatic conversions were performed:
'_atom_site_symetry_multiplicity' tag replaced with
'_atom_site_symmetry_multiplicity'.

Automatic conversion script
Id: cif_correct_tags 1440 2010-10-19 06:21:57Z saulius 

The following automatic conversions were performed:

'_exptl_absorpt_correction_type' value 'Multi-scan' changed to
'multi-scan' according to
/home/saulius/struct/CIF-dictionaries/cif_core.dic dictionary named
'cif_core.dic' version 2.4.2 from 2011-04-26.

Automatic conversion script
Id: cif_fix_values 1715 2011-07-08 13:25:40Z adriana 
;
_cod_original_sg_symbol_H-M Pnma
_cod_database_code 4502568

loop_
_symmetry_equiv_pos_as_xyz
'x, y, z'
'-x+1/2, -y, z+1/2'
'-x, y+1/2, -z'
'x+1/2, -y+1/2, -z+1/2'
'-x, -y, -z'
'x-1/2, y, -z-1/2'
'x, -y-1/2, z'
'-x-1/2, y-1/2, z-1/2'

loop_
_atom_site_label
_atom_site_type_symbol
_atom_site_fract_x
_atom_site_fract_y
_atom_site_fract_z
_atom_site_U_iso_or_equiv
_atom_site_adp_type
_atom_site_occupancy
_atom_site_symmetry_multiplicity
_atom_site_calc_flag
_atom_site_refinement_flags
Hg1 Hg 0.650103(18) 0.00383(4) 0.54396(3) 0.02798(12) Uani 1 1 d .
Sb1 Sb 0.75185(4) 0.2500 0.31335(7) 0.02542(19) Uani 1 2 d S
Sb2 Sb 0.49313(4) 0.2500 0.54179(7) 0.02063(18) Uani 1 2 d S
Se1 Se 0.77931(5) 0.02138(9) 0.46698(8) 0.0257(2) Uani 1 1 d .
Se2 Se 0.60555(6) 0.2500 0.68697(10) 0.0217(2) Uani 1 2 d S
Se3 Se 0.62889(6) -0.2500 0.69930(10) 0.0223(2) Uani 1 2 d S
Se4 Se 0.56672(4) -0.02237(9) 0.33617(8) 0.0246(2) Uani 1 1 d .
Rb1 Rb 0.79096(7) 0.2500 0.74830(11) 0.0311(3) Uani 1 2 d S
N1 N 0.509(2) -0.285(6) 0.000(6) 0.116(11) Uiso 0.25 1 d PD
H1C H 0.5149 -0.3853 -0.0219 0.174 Uiso 0.25 1 d PR
H1D H 0.5445 -0.2296 -0.0327 0.174 Uiso 0.25 1 d PR
H1E H 0.5086 -0.2763 0.0900 0.174 Uiso 0.25 1 d PR
N4 N 0.535(4) 0.814(4) -0.002(7) 0.116(11) Uiso 0.25 1 d PD
H4C H 0.5360 0.8876 0.0617 0.174 Uiso 0.25 1 d PR
H4D H 0.5625 0.8425 -0.0701 0.174 Uiso 0.25 1 d PR
H4E H 0.4918 0.8025 -0.0318 0.174 Uiso 0.25 1 d PR
N3 N 0.525(2) 0.386(4) 0.007(6) 0.116(11) Uiso 0.25 1 d PD
H3C H 0.4790 0.3851 0.0149 0.139 Uiso 0.25 1 d PR
N2 N 0.478(3) 0.032(5) 0.040(5) 0.116(11) Uiso 0.25 1 d PD
H2C H 0.4709 0.0524 0.1271 0.139 Uiso 0.25 1 d PR
C1 C 0.445(3) -0.231(7) -0.055(10) 0.149(14) Uiso 0.25 1 d PD
H1A H 0.4085 -0.2947 -0.0206 0.179 Uiso 0.25 1 d PR
H1B H 0.4463 -0.2500 -0.1496 0.179 Uiso 0.50 2 d SPR
C2 C 0.427(2) -0.060(5) -0.028(8) 0.149(14) Uiso 0.25 1 d PD
H2A H 0.4163 -0.0118 -0.1123 0.179 Uiso 0.25 1 d PR
H2B H 0.3856 -0.0586 0.0243 0.179 Uiso 0.25 1 d PR
C3 C 0.538(4) 0.096(6) -0.023(9) 0.149(14) Uiso 0.25 1 d PD
H3A H 0.5285 0.1133 -0.1157 0.179 Uiso 0.25 1 d PR
H3B H 0.5743 0.0200 -0.0187 0.179 Uiso 0.25 1 d PR
C4 C 0.565(3) 0.2500 0.038(8) 0.149(14) Uiso 0.50 2 d SPD
H4A H 0.5657 0.2500 0.1333 0.179 Uiso 0.50 2 d SPR
H4B H 0.6120 0.2617 0.0092 0.179 Uiso 0.25 1 d PR
C5 C 0.553(4) 0.528(3) -0.045(5) 0.149(14) Uiso 0.25 1 d PD
H5A H 0.5318 0.5580 -0.1271 0.179 Uiso 0.25 1 d PR
H5B H 0.6008 0.5060 -0.0651 0.179 Uiso 0.25 1 d PR
C6 C 0.557(4) 0.666(5) 0.053(6) 0.149(14) Uiso 0.25 1 d PD
H6A H 0.5278 0.6404 0.1274 0.179 Uiso 0.25 1 d PR
H6B H 0.6022 0.6824 0.0871 0.179 Uiso 0.25 1 d PR

loop_
_atom_site_aniso_label
_atom_site_aniso_U_11
_atom_site_aniso_U_22
_atom_site_aniso_U_33
_atom_site_aniso_U_23
_atom_site_aniso_U_13
_atom_site_aniso_U_12
Hg1 0.0211(2) 0.0321(2) 0.0307(2) 0.00002(12) -0.00011(13) -0.00350(13)
Sb1 0.0189(4) 0.0310(4) 0.0263(4) 0.000 0.0006(3) 0.000
Sb2 0.0168(4) 0.0230(4) 0.0221(4) 0.000 -0.0034(3) 0.000
Se1 0.0188(5) 0.0265(4) 0.0318(4) -0.0003(3) 0.0033(3) -0.0020(3)
Se2 0.0179(6) 0.0234(5) 0.0237(5) 0.000 -0.0027(4) 0.000
Se3 0.0248(6) 0.0210(5) 0.0210(5) 0.000 -0.0039(4) 0.000
Se4 0.0237(5) 0.0272(4) 0.0229(4) 0.0033(3) -0.0022(3) -0.0021(3)
Rb1 0.0329(7) 0.0316(6) 0.0289(6) 0.000 -0.0069(5) 0.000

loop_
_atom_type_symbol
_atom_type_description
_atom_type_scat_dispersion_real
_atom_type_scat_dispersion_imag
_atom_type_scat_source
C C 0.0033 0.0016 'International Tables Vol C Tables 4.2.6.8 and 6.1.1.4'
H H 0.0000 0.0000 'International Tables Vol C Tables 4.2.6.8 and 6.1.1.4'
N N 0.0061 0.0033 'International Tables Vol C Tables 4.2.6.8 and 6.1.1.4'
Se Se -0.0929 2.2259 'International Tables Vol C Tables 4.2.6.8 and 6.1.1.4'
Rb Rb -0.9393 2.9676 'International Tables Vol C Tables 4.2.6.8 and 6.1.1.4'
Sb Sb -0.5866 1.5461 'International Tables Vol C Tables 4.2.6.8 and 6.1.1.4'
Hg Hg -2.3894 9.2266 'International Tables Vol C Tables 4.2.6.8 and 6.1.1.4'

loop_
_geom_angle_atom_site_label_1
_geom_angle_atom_site_label_2
_geom_angle_atom_site_label_3
_geom_angle
_geom_angle_site_symmetry_1
_geom_angle_site_symmetry_3
Se1 Hg1 Se4 111.07(3) . .
Se1 Hg1 Se2 114.50(3) . .
Se4 Hg1 Se2 106.67(3) . .
Se1 Hg1 Se3 111.00(3) . .
Se4 Hg1 Se3 106.68(3) . .
Se2 Hg1 Se3 106.50(3) . .
Se1 Hg1 Rb1 61.64(3) . 2_654
Se4 Hg1 Rb1 62.00(3) . 2_654
Se2 Hg1 Rb1 161.39(2) . 2_654
Se3 Hg1 Rb1 91.37(2) . 2_654
Se1 Hg1 Rb1 57.94(3) . .
Se4 Hg1 Rb1 149.42(2) . .
Se2 Hg1 Rb1 62.18(3) . .
Se3 Hg1 Rb1 103.86(3) . .
Rb1 Hg1 Rb1 119.238(12) 2_654 .
Se1 Sb1 Se1 101.09(4) 7_565 .
Se1 Sb1 Se3 94.48(3) 7_565 2_654
Se1 Sb1 Se3 94.48(3) . 2_654
Se4 Sb2 Se4 98.82(4) 3_656 5_656
Se4 Sb2 Se2 96.48(3) 3_656 .
Se4 Sb2 Se2 96.48(3) 5_656 .
Sb1 Se1 Hg1 91.22(3) . .
Sb1 Se1 Rb1 93.50(3) . .
Hg1 Se1 Rb1 81.76(3) . .
Sb1 Se1 Rb1 93.52(3) . 2_654
Hg1 Se1 Rb1 76.77(3) . 2_654
Rb1 Se1 Rb1 157.53(3) . 2_654
Sb2 Se2 Hg1 88.49(3) . 7_565
Sb2 Se2 Hg1 88.49(3) . .
Hg1 Se2 Hg1 103.69(4) 7_565 .
Sb2 Se2 Rb1 156.05(5) . .
Hg1 Se2 Rb1 76.91(3) 7_565 .
Hg1 Se2 Rb1 76.91(3) . .
Sb1 Se3 Hg1 96.69(3) 2_655 7
Sb1 Se3 Hg1 96.69(3) 2_655 .
Hg1 Se3 Hg1 107.55(4) 7 .
Sb2 Se4 Hg1 88.27(3) 5_656 .
Sb2 Se4 Rb1 92.62(3) 5_656 2_654
Hg1 Se4 Rb1 76.23(3) . 2_654
Se1 Rb1 Se1 69.99(3) . 7_565
Se1 Rb1 Se1 150.76(4) . 8_766
Se1 Rb1 Se1 95.776(13) 7_565 8_766
Se1 Rb1 Se1 95.776(13) . 2_655
Se1 Rb1 Se1 150.76(4) 7_565 2_655
Se1 Rb1 Se1 84.60(4) 8_766 2_655
Se1 Rb1 Se4 125.34(4) . 8_766
Se1 Rb1 Se4 86.25(3) 7_565 8_766
Se1 Rb1 Se4 76.93(2) 8_766 8_766
Se1 Rb1 Se4 121.96(4) 2_655 8_766
Se1 Rb1 Se4 86.25(3) . 2_655
Se1 Rb1 Se4 125.34(4) 7_565 2_655
Se1 Rb1 Se4 121.96(4) 8_766 2_655
Se1 Rb1 Se4 76.93(2) 2_655 2_655
Se4 Rb1 Se4 68.29(3) 8_766 2_655
Se1 Rb1 Se2 78.35(3) . .
Se1 Rb1 Se2 78.35(3) 7_565 .
Se1 Rb1 Se2 73.70(3) 8_766 .
Se1 Rb1 Se2 73.70(3) 2_655 .
Se4 Rb1 Se2 145.047(19) 8_766 .
Se4 Rb1 Se2 145.047(19) 2_655 .
Se1 Rb1 Hg1 166.42(4) . 8_766
Se1 Rb1 Hg1 108.623(17) 7_565 8_766
Se1 Rb1 Hg1 41.598(18) 8_766 8_766
Se1 Rb1 Hg1 91.04(3) 2_655 8_766
Se4 Rb1 Hg1 41.769(17) 8_766 8_766
Se4 Rb1 Hg1 83.85(3) 2_655 8_766
Se2 Rb1 Hg1 114.93(3) . 8_766
Se1 Rb1 Hg1 108.623(17) . 2_655
Se1 Rb1 Hg1 166.42(4) 7_565 2_655
Se1 Rb1 Hg1 91.04(3) 8_766 2_655
Se1 Rb1 Hg1 41.598(18) 2_655 2_655
Se4 Rb1 Hg1 83.85(3) 8_766 2_655
Se4 Rb1 Hg1 41.769(17) 2_655 2_655
Se2 Rb1 Hg1 114.93(3) . 2_655
Hg1 Rb1 Hg1 69.36(2) 8_766 2_655
Se1 Rb1 Hg1 40.300(19) . .
Se1 Rb1 Hg1 81.02(3) 7_565 .
Se1 Rb1 Hg1 114.09(4) 8_766 .
Se1 Rb1 Hg1 72.33(2) 2_655 .
Se4 Rb1 Hg1 163.84(4) 8_766 .
Se4 Rb1 Hg1 111.523(16) 2_655 .
Se2 Rb1 Hg1 40.918(16) . .
Hg1 Rb1 Hg1 153.16(4) 8_766 .
Hg1 Rb1 Hg1 106.888(13) 2_655 .
C1 N1 H1C 108.7 . .
C1 N1 H1D 110.1 . .
H1C N1 H1D 109.5 . .
C1 N1 H1E 109.6 . .
H1C N1 H1E 109.5 . .
H1D N1 H1E 109.5 . .
C6 N4 H4C 110.3 . .
C6 N4 H4D 110.8 . .
H4C N4 H4D 109.5 . .
C6 N4 H4E 107.3 . .
H4C N4 H4E 109.5 . .
H4D N4 H4E 109.5 . .
C5 N3 C4 124.3(13) . .
C5 N3 H3C 114.9 . .
C4 N3 H3C 120.7 . .
C2 N2 C3 124.3(13) . .
C2 N2 H2C 117.8 . .
C3 N2 H2C 117.8 . .
N1 C1 C2 116.3(14) . .
N1 C1 H1A 108.6 . .
N1 C1 H1B 107.3 . .
C2 C1 H1B 109.6 . .
H1A C1 H1B 105.8 . .
N2 C2 C1 116.8(15) . .
N2 C2 H2A 109.1 . .
C1 C2 H2A 108.3 . .
N2 C2 H2B 108.0 . .
C1 C2 H2B 107.0 . .
H2A C2 H2B 107.2 . .
N2 C3 C4 115.6(15) . .
N2 C3 H3A 108.5 . .
C4 C3 H3A 108.2 . .
N2 C3 H3B 108.0 . .
C4 C3 H3B 109.0 . .
H3A C3 H3B 107.3 . .
N3 C4 H4A 102.6 . .
C3 C4 H4A 113.3 . .
N3 C4 H4B 111.2 . .
C3 C4 H4B 106.9 . .
H4A C4 H4B 106.8 . .
N3 C5 C6 116.3(16) . .
N3 C5 H5A 111.9 . .
C6 C5 H5A 110.4 . .
N3 C5 H5B 105.9 . .
C6 C5 H5B 104.3 . .
H5A C5 H5B 107.2 . .
N4 C6 C5 115.4(16) . .
N4 C6 H6A 109.4 . .
C5 C6 H6A 106.6 . .
N4 C6 H6B 105.9 . .
C5 C6 H6B 111.9 . .
H6A C6 H6B 107.3 . .

loop_
_geom_bond_atom_site_label_1
_geom_bond_atom_site_label_2
_geom_bond_distance
_geom_bond_site_symmetry_2
Hg1 Se1 2.6331(10) .
Hg1 Se4 2.6479(9) .
Hg1 Se2 2.7094(7) .
Hg1 Se3 2.7232(7) .
Hg1 Rb1 3.8608(10) 2_654
Hg1 Rb1 4.0290(11) .
Sb1 Se1 2.5626(10) 7_565
Sb1 Se1 2.5626(10) .
Sb1 Se3 2.5857(14) 2_654
Sb2 Se4 2.5942(9) 3_656
Sb2 Se4 2.5942(9) 5_656
Sb2 Se2 2.6259(13) .
Se1 Rb1 3.4500(12) .
Se1 Rb1 3.4899(12) 2_654
Se2 Hg1 2.7094(7) 7_565
Se2 Rb1 3.6583(17) .
Se3 Sb1 2.5857(14) 2_655
Se3 Hg1 2.7232(7) 7
Se4 Sb2 2.5942(9) 5_656
Se4 Rb1 3.5097(13) 2_654
Rb1 Se1 3.4500(12) 7_565
Rb1 Se1 3.4899(12) 8_766
Rb1 Se1 3.4899(12) 2_655
Rb1 Se4 3.5097(13) 8_766
Rb1 Se4 3.5097(13) 2_655
Rb1 Hg1 3.8608(10) 8_766
Rb1 Hg1 3.8608(10) 2_655
N1 C1 1.446(10) .
N1 H1C 0.9000 .
N1 H1D 0.9001 .
N1 H1E 0.9000 .
N4 C6 1.454(10) .
N4 H4C 0.9000 .
N4 H4D 0.9001 .
N4 H4E 0.9000 .
N3 C5 1.442(10) .
N3 C4 1.447(10) .
N3 H3C 0.8999 .
N2 C2 1.441(10) .
N2 C3 1.449(10) .
N2 H2C 0.9000 .
C1 H1A 0.9601 .
C1 H1B 0.9657 .
C2 H2A 0.9599 .
C2 H2B 0.9600 .
C3 C4 1.555(10) .
C3 H3A 0.9600 .
C3 H3B 0.9601 .
C4 H4A 0.9561 .
C4 H4B 0.9602 .
C5 C6 1.552(10) .
C5 H5A 0.9600 .
C5 H5B 0.9601 .
C6 H6A 0.9600 .
C6 H6B 0.9599 .
